data_7049121
loop_
_publ_author_name
'Yi, Xiaofei'
'Liu, Bin'
'Chen, Kai'
'Chen, Wei'
'Chen, Wanzhi'

_publ_section_title
;
 Unbridged Rh(ii)-Rh(ii) complexes of N-heterocyclic carbenes and
 reactions with O<sub>2</sub> to form
 dirhodium(\m-\h<sup>1</sup>:\h<sup>1</sup>-O<sub>2</sub>) complexes.
;
_journal_issue 12
_journal_name_full 'Dalton transactions (Cambridge, England : 2003)'
_journal_page_first 3835
_journal_page_last 3839
_journal_paper_doi 10.1039/c9dt00421a
_journal_volume 48
_journal_year 2019
_chemical_formula_moiety 'C70 H94 N12 O2 P2 Rh2, 4(F6 P), C4 H10 O, 2(C2 H3 N)'
_chemical_formula_sum 'C78 H110 F24 N14 O3 P6 Rh2'
_chemical_formula_weight 2139.43
_space_group_crystal_system triclinic
_space_group_IT_number 2
_space_group_name_Hall '-P 1'
_space_group_name_H-M_alt 'P -1'
_symmetry_space_group_name_Hall '-P 1'
_symmetry_space_group_name_H-M 'P -1'
_atom_sites_solution_hydrogens geom
_atom_sites_solution_primary direct
_atom_sites_solution_secondary difmap
_audit_creation_method SHELXL-2018/3
_audit_update_record
;
2019-02-20 deposited with the CCDC.    2019-02-21 downloaded from the CCDC.
;
_cell_angle_alpha 104.336(8)
_cell_angle_beta 111.184(9)
_cell_angle_gamma 106.435(10)
_cell_formula_units_Z 1
_cell_length_a 13.1037(15)
_cell_length_b 14.8822(17)
_cell_length_c 15.3583(11)
_cell_measurement_reflns_used 5226
_cell_measurement_temperature 293(2)
_cell_measurement_theta_max 29.1450
_cell_measurement_theta_min 2.8389
_cell_volume 2465.1(6)
_computing_cell_refinement 'Bruker FRAMBO'
_computing_data_collection 'Bruker FRAMBO'
_computing_data_reduction 'Bruker SAINT'
_computing_molecular_graphics 'Bruker SHELXTL'
_computing_publication_material 'Bruker SHELXTL'
_computing_structure_refinement 'SHELXL-2018/3 (Sheldrick, 2018)'
_computing_structure_solution 'SHELXT 2018/2 (Sheldrick, 2018)'
_diffrn_ambient_temperature 293(2)
_diffrn_measured_fraction_theta_full 0.998
_diffrn_measured_fraction_theta_max 0.998
_diffrn_measurement_device_type 'Xcalibur, Atlas, Gemini ultra'
_diffrn_measurement_method '\w scans'
_diffrn_radiation_type MoK\a
_diffrn_radiation_wavelength 0.71073
_diffrn_reflns_av_R_equivalents 0.0443
_diffrn_reflns_av_unetI/netI 0.0649
_diffrn_reflns_Laue_measured_fraction_full 0.998
_diffrn_reflns_Laue_measured_fraction_max 0.998
_diffrn_reflns_limit_h_max 15
_diffrn_reflns_limit_h_min -15
_diffrn_reflns_limit_k_max 15
_diffrn_reflns_limit_k_min -17
_diffrn_reflns_limit_l_max 17
_diffrn_reflns_limit_l_min -18
_diffrn_reflns_number 15616
_diffrn_reflns_point_group_measured_fraction_full 0.998
_diffrn_reflns_point_group_measured_fraction_max 0.998
_diffrn_reflns_theta_full 25.009
_diffrn_reflns_theta_max 25.009
_diffrn_reflns_theta_min 2.845
_diffrn_source 'fine-focus sealed tube'
_exptl_absorpt_coefficient_mu 0.528
_exptl_absorpt_correction_T_max 0.8569
_exptl_absorpt_correction_T_min 0.7845
_exptl_absorpt_correction_type multi-scan
_exptl_absorpt_process_details sadabs
_exptl_crystal_colour deep-yellow
_exptl_crystal_density_diffrn 1.441
_exptl_crystal_density_method 'not measured'
_exptl_crystal_description Plate
_exptl_crystal_F_000 1096
_exptl_crystal_size_max 0.480
_exptl_crystal_size_mid 0.460
_exptl_crystal_size_min 0.300
_refine_diff_density_max 0.590
_refine_diff_density_min -0.456
_refine_diff_density_rms 0.085
_refine_ls_extinction_method none
_refine_ls_goodness_of_fit_ref 1.056
_refine_ls_hydrogen_treatment constr
_refine_ls_matrix_type full
_refine_ls_number_parameters 655
_refine_ls_number_reflns 8675
_refine_ls_number_restraints 140
_refine_ls_restrained_S_all 1.077
_refine_ls_R_factor_all 0.0659
_refine_ls_R_factor_gt 0.0512
_refine_ls_shift/su_max 0.001
_refine_ls_shift/su_mean 0.000
_refine_ls_structure_factor_coef Fsqd
_refine_ls_weighting_details 'w=1/[\s^2^(Fo^2^)+(0.0719P)^2^+1.4606P] where P=(Fo^2^+2Fc^2^)/3'
_refine_ls_weighting_scheme calc
_refine_ls_wR_factor_gt 0.1314
_refine_ls_wR_factor_ref 0.1456
_reflns_Friedel_coverage 0.000
_reflns_number_gt 7158
_reflns_number_total 8675
_reflns_threshold_expression 'I > 2\s(I)'
_cod_data_source_file c9dt00421a2.cif
_cod_data_source_block 160427_yxf160420_B
_cod_depositor_comments 'Adding full bibliography for 7049117--7049121.cif.'
_cod_original_cell_volume 2465.1(5)
_cod_database_code 7049121
_shelx_shelxl_version_number 2018/3
_shelx_space_group_comment
;
The symmetry employed for this shelxl refinement is uniquely defined
by the following loop, which should always be used as a source of
symmetry information in preference to the above space-group names.
They are only intended as comments.
;
_shelx_estimated_absorpt_t_min 0.786
_shelx_estimated_absorpt_t_max 0.858

loop_
_space_group_symop_operation_xyz
'x, y, z'
'-x, -y, -z'

loop_
_atom_site_label
_atom_site_type_symbol
_atom_site_fract_x
_atom_site_fract_y
_atom_site_fract_z
_atom_site_U_iso_or_equiv
_atom_site_adp_type
_atom_site_occupancy
_atom_site_site_symmetry_order
_atom_site_calc_flag
_atom_site_refinement_flags_posn
_atom_site_refinement_flags_adp
_atom_site_refinement_flags_occupancy
C38 C 0.1967(13) 0.1304(15) 0.3130(16) 0.129(6) Uani 0.5 1 d D U P
H38A H 0.177238 0.166496 0.270076 0.193 Uiso 0.5 1 calc R U P
H38B H 0.124572 0.075686 0.297929 0.193 Uiso 0.5 1 calc R U P
H38C H 0.251022 0.103188 0.301395 0.193 Uiso 0.5 1 calc R U P
C41 C 0.492(2) 0.417(2) 0.5762(15) 0.204(12) Uani 0.5 1 d D U P
H41A H 0.494672 0.446544 0.527732 0.306 Uiso 0.5 1 calc R U P
H41B H 0.565127 0.407660 0.605376 0.306 Uiso 0.5 1 calc R U P
H41C H 0.485372 0.461185 0.628833 0.306 Uiso 0.5 1 calc R U P
C40 C 0.386(3) 0.315(2) 0.524(3) 0.202(12) Uani 0.5 1 d D U P
H40A H 0.409874 0.269291 0.553837 0.243 Uiso 0.5 1 calc R U P
H40B H 0.323234 0.324057 0.539744 0.243 Uiso 0.5 1 calc R U P
Rh1 Rh 0.63239(2) 0.17614(2) 0.07578(2) 0.03066(12) Uani 1 1 d . . .
P1 P 0.76866(9) 0.34758(8) 0.12196(9) 0.0388(3) Uani 1 1 d . . .
P4 P 0.85633(18) 0.79000(17) 0.9893(2) 0.0932(6) Uani 1 1 d . . .
F10 F 0.8550(12) 0.8660(7) 1.0816(10) 0.124(3) Uani 0.5 1 d . U P
F11 F 0.9968(9) 0.8264(10) 1.0518(12) 0.136(4) Uani 0.5 1 d . U P
F7 F 0.907(3) 0.727(2) 0.957(3) 0.279(14) Uani 0.5 1 d . U P
F9 F 0.8370(11) 0.7207(7) 1.0404(8) 0.270(5) Uani 1 1 d . U .
F12 F 0.8981(10) 0.8750(8) 0.9509(9) 0.258(5) Uani 1 1 d . U .
F8 F 0.7200(9) 0.7267(12) 0.9391(14) 0.170(5) Uani 0.5 1 d . U P
O1 O 0.5116(2) 0.03813(19) 0.0468(2) 0.0390(6) Uani 1 1 d . . .
N6 N 0.4973(3) 0.1597(2) -0.0705(3) 0.0376(8) Uani 1 1 d . . .
N5 N 0.6146(3) 0.0900(3) -0.1180(3) 0.0418(8) Uani 1 1 d . . .
N4 N 0.7628(3) 0.0768(3) -0.0083(3) 0.0467(9) Uani 1 1 d . . .
N3 N 0.8233(3) 0.1086(3) 0.1683(3) 0.0495(10) Uani 1 1 d . . .
N2 N 0.7441(3) 0.1567(3) 0.2617(3) 0.0491(9) Uani 1 1 d . . .
N1 N 0.5934(3) 0.2122(2) 0.2062(3) 0.0408(8) Uani 1 1 d . . .
C10 C 0.6803(4) 0.1153(3) -0.0184(3) 0.0371(9) Uani 1 1 d . . .
C19 C 0.6945(4) 0.3839(4) -0.0611(4) 0.0571(13) Uani 1 1 d . . .
H19A H 0.628233 0.317246 -0.094332 0.069 Uiso 1 1 calc R U .
H19B H 0.668349 0.432618 -0.031340 0.069 Uiso 1 1 calc R U .
C30 C 0.9200(4) 0.3794(3) 0.2255(4) 0.0500(11) Uani 1 1 d . . .
H30 H 0.932997 0.316891 0.209875 0.060 Uiso 1 1 calc R U .
C13 C 0.5144(4) 0.1143(3) -0.1475(3) 0.0408(10) Uani 1 1 d . . .
C18 C 0.8018(4) 0.3828(3) 0.0237(4) 0.0457(10) Uani 1 1 d . . .
H18 H 0.863631 0.452708 0.058746 0.055 Uiso 1 1 calc R U .
C5 C 0.6604(4) 0.1902(3) 0.2806(3) 0.0495(11) Uani 1 1 d . . .
C9 C 0.8569(4) 0.0922(4) 0.0870(4) 0.0609(14) Uani 1 1 d . . .
H9A H 0.928560 0.150720 0.105738 0.073 Uiso 1 1 calc R U .
H9B H 0.875771 0.033176 0.078660 0.073 Uiso 1 1 calc R U .
C22 C 0.8865(5) 0.3490(4) -0.0992(5) 0.0676(15) Uani 1 1 d . . .
H22A H 0.949094 0.417619 -0.066171 0.081 Uiso 1 1 calc R U .
H22B H 0.916649 0.303635 -0.128249 0.081 Uiso 1 1 calc R U .
C24 C 0.7168(4) 0.4410(3) 0.1763(4) 0.0488(11) Uani 1 1 d . . .
H24 H 0.724040 0.435514 0.240354 0.059 Uiso 1 1 calc R U .
C25 C 0.5831(4) 0.4152(3) 0.1125(4) 0.0557(12) Uani 1 1 d . . .
H25A H 0.570595 0.423151 0.049128 0.067 Uiso 1 1 calc R U .
H25B H 0.535298 0.344797 0.096631 0.067 Uiso 1 1 calc R U .
C12 C 0.6578(5) 0.0344(4) -0.1717(4) 0.0595(13) Uani 1 1 d . . .
H12 H 0.628180 0.007725 -0.241736 0.071 Uiso 1 1 calc R U .
C23 C 0.8557(4) 0.3180(4) -0.0208(4) 0.0555(12) Uani 1 1 d . . .
H23A H 0.799211 0.247159 -0.052687 0.067 Uiso 1 1 calc R U .
H23B H 0.928097 0.324527 0.033509 0.067 Uiso 1 1 calc R U .
C14 C 0.4432(5) 0.0946(4) -0.2468(4) 0.0609(13) Uani 1 1 d . . .
H14 H 0.460179 0.065860 -0.298026 0.073 Uiso 1 1 calc R U .
C17 C 0.3991(4) 0.1793(3) -0.0936(4) 0.0480(11) Uani 1 1 d . . .
H17 H 0.382933 0.207205 -0.041498 0.058 Uiso 1 1 calc R U .
C1 C 0.5097(5) 0.2403(4) 0.2176(4) 0.0559(12) Uani 1 1 d . . .
H1 H 0.460069 0.252926 0.165518 0.067 Uiso 1 1 calc R U .
C11 C 0.7491(5) 0.0269(4) -0.1038(5) 0.0630(14) Uani 1 1 d . . .
H11 H 0.795575 -0.005912 -0.117680 0.076 Uiso 1 1 calc R U .
C8 C 0.7460(3) 0.1497(3) 0.1730(3) 0.0401(10) Uani 1 1 d . . .
C16 C 0.3216(5) 0.1596(4) -0.1912(5) 0.0676(15) Uani 1 1 d . . .
H16 H 0.254002 0.173687 -0.205186 0.081 Uiso 1 1 calc R U .
C4 C 0.6488(6) 0.1994(5) 0.3677(4) 0.0766(17) Uani 1 1 d . . .
H4 H 0.697281 0.184571 0.418364 0.092 Uiso 1 1 calc R U .
C20 C 0.7258(6) 0.4119(5) -0.1397(5) 0.0739(16) Uani 1 1 d . . .
H20A H 0.654048 0.405699 -0.194455 0.089 Uiso 1 1 calc R U .
H20B H 0.783617 0.482249 -0.108747 0.089 Uiso 1 1 calc R U .
C31 C 1.0307(4) 0.4628(4) 0.2370(5) 0.0688(15) Uani 1 1 d . . .
H31A H 1.030954 0.450100 0.172013 0.083 Uiso 1 1 calc R U .
H31B H 1.028620 0.528738 0.260307 0.083 Uiso 1 1 calc R U .
C21 C 0.7774(6) 0.3448(5) -0.1824(5) 0.0769(17) Uani 1 1 d . . .
H21A H 0.799351 0.366681 -0.230041 0.092 Uiso 1 1 calc R U .
H21B H 0.717147 0.275135 -0.218873 0.092 Uiso 1 1 calc R U .
C26 C 0.5430(6) 0.4841(4) 0.1696(6) 0.0792(18) Uani 1 1 d . . .
H26A H 0.550611 0.472790 0.230727 0.095 Uiso 1 1 calc R U .
H26B H 0.459051 0.467602 0.127698 0.095 Uiso 1 1 calc R U .
C7 C 0.8728(5) 0.0920(4) 0.2564(5) 0.0686(16) Uani 1 1 d . . .
H7 H 0.929791 0.064960 0.272058 0.082 Uiso 1 1 calc R U .
C15 C 0.3457(5) 0.1190(4) -0.2678(4) 0.0741(17) Uani 1 1 d . . .
H15 H 0.296050 0.107912 -0.334114 0.089 Uiso 1 1 calc R U .
C29 C 0.7933(5) 0.5529(3) 0.2051(5) 0.0703(16) Uani 1 1 d . . .
H29A H 0.876887 0.569465 0.248215 0.084 Uiso 1 1 calc R U .
H29B H 0.787303 0.564446 0.144285 0.084 Uiso 1 1 calc R U .
C2 C 0.4928(6) 0.2517(5) 0.3020(5) 0.0807(18) Uani 1 1 d . . .
H2 H 0.434424 0.272983 0.307761 0.097 Uiso 1 1 calc R U .
C35 C 0.9225(5) 0.4011(4) 0.3289(4) 0.0620(14) Uani 1 1 d . . .
H35A H 0.920834 0.467082 0.353055 0.074 Uiso 1 1 calc R U .
H35B H 0.851518 0.350136 0.322028 0.074 Uiso 1 1 calc R U .
C6 C 0.8247(5) 0.1213(4) 0.3134(5) 0.0712(17) Uani 1 1 d . . .
H6 H 0.841320 0.118934 0.376804 0.085 Uiso 1 1 calc R U .
C28 C 0.7502(6) 0.6213(4) 0.2609(6) 0.091(2) Uani 1 1 d . . .
H28A H 0.762643 0.613654 0.324419 0.109 Uiso 1 1 calc R U .
H28B H 0.797416 0.691843 0.276710 0.109 Uiso 1 1 calc R U .
C33 C 1.1456(6) 0.4791(6) 0.4172(6) 0.106(3) Uani 1 1 d . . .
H33A H 1.216138 0.474786 0.463098 0.128 Uiso 1 1 calc R U .
H33B H 1.149808 0.546655 0.446291 0.128 Uiso 1 1 calc R U .
C34 C 1.0333(5) 0.3999(5) 0.4052(5) 0.089(2) Uani 1 1 d . . .
H34A H 1.033302 0.333015 0.382838 0.106 Uiso 1 1 calc R U .
H34B H 1.032763 0.414181 0.470162 0.106 Uiso 1 1 calc R U .
C3 C 0.5633(7) 0.2311(5) 0.3770(5) 0.092(2) Uani 1 1 d . . .
H3 H 0.553592 0.238567 0.435046 0.110 Uiso 1 1 calc R U .
C27 C 0.6177(6) 0.5952(5) 0.1977(7) 0.099(2) Uani 1 1 d . . .
H27A H 0.592285 0.638069 0.236033 0.119 Uiso 1 1 calc R U .
H27B H 0.605761 0.607922 0.136518 0.119 Uiso 1 1 calc R U .
C32 C 1.1443(5) 0.4621(6) 0.3141(6) 0.097(2) Uani 1 1 d . . .
H32A H 1.148006 0.397313 0.288292 0.116 Uiso 1 1 calc R U .
H32B H 1.214658 0.515245 0.322661 0.116 Uiso 1 1 calc R U .
P2 P 0.000000 0.000000 0.500000 0.0643(5) Uani 1 2 d S . P
F1 F 0.1146(3) -0.0232(4) 0.5145(3) 0.1109(14) Uani 1 1 d . U .
F2 F 0.0129(14) -0.0004(12) 0.6042(10) 0.104(4) Uani 0.5 1 d . U P
F3 F 0.0470(14) 0.1045(12) 0.4923(15) 0.151(6) Uani 0.5 1 d . U P
P3 P 0.500000 0.000000 0.500000 0.0929(8) Uani 1 2 d S . P
F5 F 0.4305(6) 0.0230(6) 0.4097(4) 0.180(3) Uani 1 1 d . U .
F4 F 0.5540(6) 0.1100(5) 0.5761(5) 0.191(3) Uani 1 1 d . U .
F6 F 0.3905(4) -0.0269(5) 0.5232(4) 0.158(2) Uani 1 1 d . U .
C37 C 0.1142(10) 0.8494(9) 0.3155(7) 0.154(4) Uani 1 1 d . . .
H37A H 0.035523 0.830340 0.262295 0.231 Uiso 1 1 calc R U .
H37B H 0.168244 0.847424 0.287075 0.231 Uiso 1 1 calc R U .
H37C H 0.142363 0.917123 0.363660 0.231 Uiso 1 1 calc R U .
N7 N 0.1034(9) 0.7256(7) 0.4058(8) 0.169(4) Uani 1 1 d . . .
C36 C 0.1089(8) 0.7798(8) 0.3655(8) 0.124(4) Uani 1 1 d . . .
O2 O 0.3457(12) 0.2761(11) 0.4423(9) 0.116(4) Uani 0.5 1 d . U P
C39 C 0.2513(18) 0.1973(16) 0.4153(18) 0.143(7) Uani 0.5 1 d D U P
H39A H 0.193118 0.219683 0.427424 0.172 Uiso 0.5 1 calc R U P
H39B H 0.272413 0.160360 0.457866 0.172 Uiso 0.5 1 calc R U P
F0AA F 0.750(2) 0.728(2) 0.8783(18) 0.255(10) Uani 0.5 1 d . U P
F1AA F 0.8677(18) 0.7210(14) 0.8999(11) 0.160(6) Uani 0.5 1 d . U P
F2AA F 0.7704(11) 0.8442(10) 0.9751(13) 0.155(4) Uani 0.5 1 d . U P
F3AA F 0.0574(12) 0.0550(13) 0.6206(10) 0.110(5) Uani 0.5 1 d . U P
F4AA F 0.0900(11) 0.1145(8) 0.5546(13) 0.133(5) Uani 0.5 1 d . U P
F5AA F 0.956(3) 0.867(2) 1.079(2) 0.285(11) Uani 0.5 1 d . U P

loop_
_atom_site_aniso_label
_atom_site_aniso_U_11
_atom_site_aniso_U_22
_atom_site_aniso_U_33
_atom_site_aniso_U_23
_atom_site_aniso_U_13
_atom_site_aniso_U_12
C38 0.067(9) 0.177(16) 0.166(17) 0.077(14) 0.081(11) 0.037(9)
C41 0.18(2) 0.31(3) 0.082(13) -0.003(15) 0.061(13) 0.12(2)
C40 0.196(18) 0.24(2) 0.21(2) 0.069(15) 0.137(16) 0.115(14)
Rh1 0.03072(19) 0.03207(18) 0.0292(2) 0.01178(14) 0.01411(14) 0.01289(13)
P1 0.0379(6) 0.0369(5) 0.0413(7) 0.0146(5) 0.0191(5) 0.0150(4)
P4 0.0731(12) 0.1093(14) 0.1240(18) 0.0520(14) 0.0550(13) 0.0552(11)
F10 0.148(8) 0.117(6) 0.145(9) 0.027(6) 0.113(8) 0.064(6)
F11 0.067(5) 0.150(9) 0.176(11) 0.026(7) 0.064(6) 0.048(5)
F7 0.258(17) 0.304(19) 0.34(2) 0.074(14) 0.146(15) 0.234(16)
F9 0.354(13) 0.220(8) 0.274(10) 0.171(8) 0.168(10) 0.072(8)
F12 0.350(11) 0.287(10) 0.388(13) 0.255(10) 0.281(11) 0.213(9)
F8 0.061(5) 0.200(12) 0.185(12) 0.024(10) 0.034(7) 0.044(6)
O1 0.0467(16) 0.0336(14) 0.0353(16) 0.0099(12) 0.0253(14) 0.0098(12)
N6 0.0366(18) 0.0390(18) 0.037(2) 0.0178(16) 0.0167(16) 0.0134(15)
N5 0.049(2) 0.0411(19) 0.037(2) 0.0125(16) 0.0264(18) 0.0141(16)
N4 0.045(2) 0.045(2) 0.060(3) 0.0199(19) 0.030(2) 0.0235(17)
N3 0.042(2) 0.052(2) 0.060(3) 0.030(2) 0.0190(19) 0.0245(17)
N2 0.050(2) 0.050(2) 0.037(2) 0.0238(18) 0.0114(18) 0.0124(17)
N1 0.044(2) 0.0392(18) 0.034(2) 0.0096(16) 0.0211(17) 0.0108(15)
C10 0.040(2) 0.0300(19) 0.045(3) 0.0142(18) 0.025(2) 0.0127(16)
C19 0.058(3) 0.061(3) 0.065(3) 0.035(3) 0.034(3) 0.026(2)
C30 0.041(2) 0.044(2) 0.055(3) 0.018(2) 0.017(2) 0.0121(19)
C13 0.039(2) 0.044(2) 0.034(2) 0.0160(19) 0.018(2) 0.0080(18)
C18 0.052(3) 0.041(2) 0.055(3) 0.023(2) 0.032(2) 0.021(2)
C5 0.052(3) 0.046(2) 0.038(3) 0.015(2) 0.020(2) 0.007(2)
C9 0.044(3) 0.060(3) 0.081(4) 0.026(3) 0.025(3) 0.031(2)
C22 0.075(4) 0.064(3) 0.078(4) 0.027(3) 0.052(3) 0.027(3)
C24 0.050(3) 0.044(2) 0.053(3) 0.017(2) 0.026(2) 0.022(2)
C25 0.053(3) 0.047(2) 0.070(4) 0.018(2) 0.033(3) 0.022(2)
C12 0.074(4) 0.056(3) 0.053(3) 0.010(2) 0.047(3) 0.020(3)
C23 0.056(3) 0.057(3) 0.062(3) 0.028(3) 0.035(3) 0.020(2)
C14 0.063(3) 0.066(3) 0.036(3) 0.018(2) 0.018(3) 0.013(3)
C17 0.036(2) 0.047(2) 0.047(3) 0.015(2) 0.010(2) 0.0134(19)
C1 0.063(3) 0.055(3) 0.059(3) 0.019(2) 0.042(3) 0.022(2)
C11 0.067(3) 0.061(3) 0.079(4) 0.018(3) 0.054(3) 0.033(3)
C8 0.034(2) 0.035(2) 0.043(3) 0.0167(19) 0.0117(19) 0.0091(17)
C16 0.048(3) 0.065(3) 0.066(4) 0.025(3) 0.006(3) 0.020(2)
C4 0.086(4) 0.086(4) 0.046(3) 0.031(3) 0.030(3) 0.018(3)
C20 0.080(4) 0.091(4) 0.074(4) 0.053(4) 0.042(3) 0.039(3)
C31 0.048(3) 0.066(3) 0.076(4) 0.029(3) 0.018(3) 0.014(2)
C21 0.088(4) 0.082(4) 0.068(4) 0.034(3) 0.046(4) 0.028(3)
C26 0.078(4) 0.067(3) 0.114(5) 0.032(4) 0.058(4) 0.043(3)
C7 0.053(3) 0.070(3) 0.084(4) 0.049(3) 0.017(3) 0.031(3)
C15 0.063(4) 0.079(4) 0.042(3) 0.025(3) -0.002(3) 0.012(3)
C29 0.061(3) 0.041(3) 0.096(5) 0.015(3) 0.032(3) 0.020(2)
C2 0.097(5) 0.080(4) 0.083(5) 0.025(4) 0.068(4) 0.031(3)
C35 0.057(3) 0.059(3) 0.047(3) 0.015(2) 0.013(3) 0.012(2)
C6 0.060(3) 0.081(4) 0.065(4) 0.051(3) 0.012(3) 0.023(3)
C28 0.094(5) 0.048(3) 0.111(6) 0.005(3) 0.044(4) 0.032(3)
C33 0.063(4) 0.099(5) 0.090(6) 0.038(4) -0.013(4) 0.007(4)
C34 0.078(4) 0.084(4) 0.064(4) 0.027(3) 0.008(3) 0.016(3)
C3 0.118(6) 0.096(5) 0.062(4) 0.020(4) 0.065(4) 0.025(4)
C27 0.089(5) 0.068(4) 0.145(7) 0.025(4) 0.058(5) 0.048(4)
C32 0.050(3) 0.102(5) 0.117(6) 0.053(5) 0.019(4) 0.018(3)
P2 0.0578(12) 0.0865(14) 0.0474(12) 0.0336(11) 0.0119(9) 0.0379(11)
F1 0.088(3) 0.174(4) 0.072(3) 0.036(3) 0.024(2) 0.083(3)
F2 0.131(11) 0.162(11) 0.068(9) 0.077(9) 0.047(7) 0.098(9)
F3 0.143(11) 0.135(10) 0.175(13) 0.104(11) 0.054(9) 0.043(8)
P3 0.108(2) 0.125(2) 0.0440(13) 0.0354(15) 0.0424(14) 0.0336(17)
F5 0.191(6) 0.280(8) 0.118(4) 0.130(5) 0.079(4) 0.108(6)
F4 0.216(7) 0.136(5) 0.160(6) -0.005(4) 0.105(5) 0.023(4)
F6 0.124(4) 0.236(6) 0.080(3) 0.038(4) 0.063(3) 0.029(4)
C37 0.197(11) 0.203(11) 0.080(6) 0.043(7) 0.058(7) 0.126(10)
N7 0.147(7) 0.102(6) 0.151(9) 0.018(6) -0.004(6) 0.033(6)
C36 0.098(6) 0.105(7) 0.095(7) -0.010(5) 0.000(5) 0.044(6)
O2 0.117(8) 0.174(10) 0.082(7) 0.038(7) 0.071(6) 0.069(7)
C39 0.127(12) 0.150(14) 0.207(17) 0.075(12) 0.135(13) 0.049(9)
F0AA 0.223(17) 0.290(18) 0.214(16) 0.059(13) 0.101(13) 0.090(14)
F1AA 0.166(12) 0.189(11) 0.102(8) 0.009(7) 0.062(8) 0.082(9)
F2AA 0.121(7) 0.135(8) 0.240(13) 0.096(9) 0.083(8) 0.074(6)
F3AA 0.079(7) 0.165(12) 0.049(5) 0.013(7) 0.005(5) 0.061(7)
F4AA 0.104(7) 0.079(6) 0.153(11) 0.027(7) 0.017(8) 0.027(5)
F5AA 0.245(18) 0.283(18) 0.220(17) 0.083(15) 0.046(14) 0.063(15)

loop_
_atom_type_symbol
_atom_type_description
_atom_type_scat_dispersion_real
_atom_type_scat_dispersion_imag
_atom_type_scat_source
C C 0.0033 0.0016 'International Tables Vol C Tables 4.2.6.8 and 6.1.1.4'
H H 0.0000 0.0000 'International Tables Vol C Tables 4.2.6.8 and 6.1.1.4'
F F 0.0171 0.0103 'International Tables Vol C Tables 4.2.6.8 and 6.1.1.4'
N N 0.0061 0.0033 'International Tables Vol C Tables 4.2.6.8 and 6.1.1.4'
O O 0.0106 0.0060 'International Tables Vol C Tables 4.2.6.8 and 6.1.1.4'
P P 0.1023 0.0942 'International Tables Vol C Tables 4.2.6.8 and 6.1.1.4'
Rh Rh -1.1178 0.9187 'International Tables Vol C Tables 4.2.6.8 and 6.1.1.4'

loop_
_geom_angle_atom_site_label_1
_geom_angle_atom_site_label_2
_geom_angle_atom_site_label_3
_geom_angle
_geom_angle_site_symmetry_1
_geom_angle_site_symmetry_3
C39 C38 H38A 109.5 . .
C39 C38 H38B 109.5 . .
H38A C38 H38B 109.5 . .
C39 C38 H38C 109.5 . .
H38A C38 H38C 109.5 . .
H38B C38 H38C 109.5 . .
C40 C41 H41A 109.5 . .
C40 C41 H41B 109.5 . .
H41A C41 H41B 109.5 . .
C40 C41 H41C 109.5 . .
H41A C41 H41C 109.5 . .
H41B C41 H41C 109.5 . .
O2 C40 C41 119(3) . .
O2 C40 H40A 107.6 . .
C41 C40 H40A 107.6 . .
O2 C40 H40B 107.6 . .
C41 C40 H40B 107.6 . .
H40A C40 H40B 107.0 . .
C8 Rh1 C10 86.56(19) . .
C8 Rh1 O1 85.79(14) . .
C10 Rh1 O1 91.36(13) . .
C8 Rh1 N6 160.67(16) . .
C10 Rh1 N6 77.02(16) . .
O1 Rh1 N6 84.50(11) . .
C8 Rh1 N1 77.27(17) . .
C10 Rh1 N1 161.40(15) . .
O1 Rh1 N1 78.48(11) . .
N6 Rh1 N1 116.87(13) . .
C8 Rh1 P1 94.77(12) . .
C10 Rh1 P1 94.57(11) . .
O1 Rh1 P1 174.07(8) . .
N6 Rh1 P1 96.62(8) . .
N1 Rh1 P1 95.87(9) . .
C24 P1 C18 106.5(2) . .
C24 P1 C30 105.0(2) . .
C18 P1 C30 104.0(2) . .
C24 P1 Rh1 110.61(14) . .
C18 P1 Rh1 119.11(15) . .
C30 P1 Rh1 110.54(14) . .
F7 P4 F5AA 102.0(17) . .
F7 P4 F9 80.0(14) . .
F5AA P4 F9 92.3(12) . .
F7 P4 F8 107.6(16) . .
F5AA P4 F8 143.7(16) . .
F9 P4 F8 73.1(8) . .
F7 P4 F2AA 155.1(16) . .
F5AA P4 F2AA 98.4(14) . .
F9 P4 F2AA 113.4(7) . .
F8 P4 F2AA 60.4(7) . .
F7 P4 F12 99.6(16) . .
F5AA P4 F12 78.4(11) . .
F9 P4 F12 170.3(7) . .
F8 P4 F12 115.9(8) . .
F2AA P4 F12 70.7(5) . .
F7 P4 F0AA 83.9(15) . .
F5AA P4 F0AA 164.3(15) . .
F9 P4 F0AA 103.2(11) . .
F8 P4 F0AA 42.7(8) . .
F2AA P4 F0AA 72.9(11) . .
F12 P4 F0AA 86.4(10) . .
F7 P4 F1AA 30.5(14) . .
F5AA P4 F1AA 123.8(16) . .
F9 P4 F1AA 100.1(9) . .
F8 P4 F1AA 91.9(9) . .
F2AA P4 F1AA 124.6(10) . .
F12 P4 F1AA 83.5(8) . .
F0AA P4 F1AA 56.9(10) . .
F7 P4 F11 62.6(13) . .
F5AA P4 F11 39.7(13) . .
F9 P4 F11 89.8(8) . .
F8 P4 F11 162.0(9) . .
F2AA P4 F11 134.6(7) . .
F12 P4 F11 81.5(7) . .
F0AA P4 F11 141.5(11) . .
F1AA P4 F11 85.4(9) . .
F7 P4 F10 148.0(15) . .
F5AA P4 F10 52.1(13) . .
F9 P4 F10 82.5(6) . .
F8 P4 F10 92.4(8) . .
F2AA P4 F10 56.9(6) . .
F12 P4 F10 93.4(6) . .
F0AA P4 F10 126.3(11) . .
F1AA P4 F10 175.5(8) . .
F11 P4 F10 90.9(7) . .
F5AA F10 F2AA 105.0(14) . .
F5AA F10 P4 57.0(12) . .
F2AA F10 P4 60.1(6) . .
F5AA F11 F7 114(2) . .
F5AA F11 P4 61.2(16) . .
F7 F11 P4 52.7(8) . .
F1AA F7 P4 88(2) . .
F1AA F7 F11 128(4) . .
P4 F7 F11 64.7(12) . .
F0AA F8 P4 70.4(14) . .
F0AA F8 F2AA 86(2) . .
P4 F8 F2AA 60.1(6) . .
O1 O1 Rh1 110.6(2) 2_655 .
C13 N6 C17 117.4(4) . .
C13 N6 Rh1 111.5(3) . .
C17 N6 Rh1 130.8(3) . .
C10 N5 C12 109.0(4) . .
C10 N5 C13 117.2(4) . .
C12 N5 C13 133.5(4) . .
C10 N4 C11 109.0(4) . .
C10 N4 C9 125.3(4) . .
C11 N4 C9 125.6(4) . .
C8 N3 C7 109.4(4) . .
C8 N3 C9 124.6(4) . .
C7 N3 C9 125.8(4) . .
C8 N2 C6 109.0(5) . .
C8 N2 C5 117.3(4) . .
C6 N2 C5 133.5(4) . .
C1 N1 C5 117.0(4) . .
C1 N1 Rh1 131.5(3) . .
C5 N1 Rh1 111.1(3) . .
N4 C10 N5 107.3(4) . .
N4 C10 Rh1 132.0(3) . .
N5 C10 Rh1 119.9(3) . .
C20 C19 C18 112.2(4) . .
C20 C19 H19A 109.2 . .
C18 C19 H19A 109.2 . .
C20 C19 H19B 109.2 . .
C18 C19 H19B 109.2 . .
H19A C19 H19B 107.9 . .
C35 C30 C31 108.7(4) . .
C35 C30 P1 112.4(3) . .
C31 C30 P1 118.7(3) . .
C35 C30 H30 105.3 . .
C31 C30 H30 105.3 . .
P1 C30 H30 105.3 . .
N6 C13 C14 123.7(4) . .
N6 C13 N5 114.2(4) . .
C14 C13 N5 122.1(4) . .
C23 C18 C19 110.8(4) . .
C23 C18 P1 112.2(3) . .
C19 C18 P1 114.4(3) . .
C23 C18 H18 106.3 . .
C19 C18 H18 106.3 . .
P1 C18 H18 106.3 . .
N1 C5 C4 123.1(5) . .
N1 C5 N2 114.0(4) . .
C4 C5 N2 122.9(5) . .
N4 C9 N3 112.4(4) . .
N4 C9 H9A 109.1 . .
N3 C9 H9A 109.1 . .
N4 C9 H9B 109.1 . .
N3 C9 H9B 109.1 . .
H9A C9 H9B 107.9 . .
C21 C22 C23 110.8(4) . .
C21 C22 H22A 109.5 . .
C23 C22 H22A 109.5 . .
C21 C22 H22B 109.5 . .
C23 C22 H22B 109.5 . .
H22A C22 H22B 108.1 . .
C29 C24 C25 110.2(4) . .
C29 C24 P1 115.8(3) . .
C25 C24 P1 113.8(3) . .
C29 C24 H24 105.3 . .
C25 C24 H24 105.3 . .
P1 C24 H24 105.3 . .
C26 C25 C24 110.6(4) . .
C26 C25 H25A 109.5 . .
C24 C25 H25A 109.5 . .
C26 C25 H25B 109.5 . .
C24 C25 H25B 109.5 . .
H25A C25 H25B 108.1 . .
C11 C12 N5 107.0(5) . .
C11 C12 H12 126.5 . .
N5 C12 H12 126.5 . .
C18 C23 C22 112.2(4) . .
C18 C23 H23A 109.2 . .
C22 C23 H23A 109.2 . .
C18 C23 H23B 109.2 . .
C22 C23 H23B 109.2 . .
H23A C23 H23B 107.9 . .
C13 C14 C15 117.4(5) . .
C13 C14 H14 121.3 . .
C15 C14 H14 121.3 . .
N6 C17 C16 122.4(5) . .
N6 C17 H17 118.8 . .
C16 C17 H17 118.8 . .
N1 C1 C2 123.5(5) . .
N1 C1 H1 118.3 . .
C2 C1 H1 118.3 . .
C12 C11 N4 107.7(4) . .
C12 C11 H11 126.1 . .
N4 C11 H11 126.1 . .
N3 C8 N2 106.5(4) . .
N3 C8 Rh1 132.7(4) . .
N2 C8 Rh1 120.0(3) . .
C15 C16 C17 118.8(5) . .
C15 C16 H16 120.6 . .
C17 C16 H16 120.6 . .
C3 C4 C5 117.7(6) . .
C3 C4 H4 121.2 . .
C5 C4 H4 121.2 . .
C21 C20 C19 111.9(5) . .
C21 C20 H20A 109.2 . .
C19 C20 H20A 109.2 . .
C21 C20 H20B 109.2 . .
C19 C20 H20B 109.2 . .
H20A C20 H20B 107.9 . .
C32 C31 C30 108.7(4) . .
C32 C31 H31A 109.9 . .
C30 C31 H31A 109.9 . .
C32 C31 H31B 109.9 . .
C30 C31 H31B 109.9 . .
H31A C31 H31B 108.3 . .
C20 C21 C22 110.9(5) . .
C20 C21 H21A 109.5 . .
C22 C21 H21A 109.5 . .
C20 C21 H21B 109.5 . .
C22 C21 H21B 109.5 . .
H21A C21 H21B 108.0 . .
C25 C26 C27 111.0(5) . .
C25 C26 H26A 109.4 . .
C27 C26 H26A 109.4 . .
C25 C26 H26B 109.4 . .
C27 C26 H26B 109.4 . .
H26A C26 H26B 108.0 . .
C6 C7 N3 107.7(4) . .
C6 C7 H7 126.2 . .
N3 C7 H7 126.2 . .
C16 C15 C14 120.1(5) . .
C16 C15 H15 120.0 . .
C14 C15 H15 120.0 . .
C28 C29 C24 110.0(5) . .
C28 C29 H29A 109.7 . .
C24 C29 H29A 109.7 . .
C28 C29 H29B 109.7 . .
C24 C29 H29B 109.7 . .
H29A C29 H29B 108.2 . .
C3 C2 C1 118.3(6) . .
C3 C2 H2 120.8 . .
C1 C2 H2 120.8 . .
C34 C35 C30 111.3(5) . .
C34 C35 H35A 109.4 . .
C30 C35 H35A 109.4 . .
C34 C35 H35B 109.4 . .
C30 C35 H35B 109.4 . .
H35A C35 H35B 108.0 . .
C7 C6 N2 107.5(5) . .
C7 C6 H6 126.3 . .
N2 C6 H6 126.3 . .
C27 C28 C29 111.6(5) . .
C27 C28 H28A 109.3 . .
C29 C28 H28A 109.3 . .
C27 C28 H28B 109.3 . .
C29 C28 H28B 109.3 . .
H28A C28 H28B 108.0 . .
C34 C33 C32 110.4(6) . .
C34 C33 H33A 109.6 . .
C32 C33 H33A 109.6 . .
C34 C33 H33B 109.6 . .
C32 C33 H33B 109.6 . .
H33A C33 H33B 108.1 . .
C35 C34 C33 110.3(5) . .
C35 C34 H34A 109.6 . .
C33 C34 H34A 109.6 . .
C35 C34 H34B 109.6 . .
C33 C34 H34B 109.6 . .
H34A C34 H34B 108.1 . .
C2 C3 C4 120.4(6) . .
C2 C3 H3 119.8 . .
C4 C3 H3 119.8 . .
C26 C27 C28 109.9(5) . .
C26 C27 H27A 109.7 . .
C28 C27 H27A 109.7 . .
C26 C27 H27B 109.7 . .
C28 C27 H27B 109.7 . .
H27A C27 H27B 108.2 . .
C33 C32 C31 111.5(6) . .
C33 C32 H32A 109.3 . .
C31 C32 H32A 109.3 . .
C33 C32 H32B 109.3 . .
C31 C32 H32B 109.3 . .
H32A C32 H32B 108.0 . .
F2 P2 F2 180.0 2_556 .
F2 P2 F3 61.9(7) 2_556 .
F2 P2 F3 118.1(7) . .
F2 P2 F3 118.1(7) 2_556 2_556
F2 P2 F3 61.9(7) . 2_556
F3 P2 F3 180.0 . 2_556
F2 P2 F4AA 88.9(7) 2_556 2_556
F2 P2 F4AA 91.1(7) . 2_556
F3 P2 F4AA 147.8(6) . 2_556
F3 P2 F4AA 32.2(6) 2_556 2_556
F2 P2 F4AA 91.1(7) 2_556 .
F2 P2 F4AA 88.9(7) . .
F3 P2 F4AA 32.2(6) . .
F3 P2 F4AA 147.8(6) 2_556 .
F4AA P2 F4AA 180.0 2_556 .
F2 P2 F1 92.7(6) 2_556 2_556
F2 P2 F1 87.3(6) . 2_556
F3 P2 F1 82.6(6) . 2_556
F3 P2 F1 97.4(6) 2_556 2_556
F4AA P2 F1 85.7(5) 2_556 2_556
F4AA P2 F1 94.3(5) . 2_556
F2 P2 F1 87.3(6) 2_556 .
F2 P2 F1 92.7(6) . .
F3 P2 F1 97.4(6) . .
F3 P2 F1 82.6(6) 2_556 .
F4AA P2 F1 94.3(5) 2_556 .
F4AA P2 F1 85.7(5) . .
F1 P2 F1 180.0 2_556 .
F2 P2 F3AA 28.5(6) 2_556 2_556
F2 P2 F3AA 151.5(6) . 2_556
F3 P2 F3AA 89.5(8) . 2_556
F3 P2 F3AA 90.5(8) 2_556 2_556
F4AA P2 F3AA 60.4(7) 2_556 2_556
F4AA P2 F3AA 119.6(7) . 2_556
F1 P2 F3AA 89.3(6) 2_556 2_556
F1 P2 F3AA 90.7(6) . 2_556
F2 P2 F3AA 151.5(6) 2_556 .
F2 P2 F3AA 28.5(6) . .
F3 P2 F3AA 90.5(8) . .
F3 P2 F3AA 89.5(8) 2_556 .
F4AA P2 F3AA 119.6(7) 2_556 .
F4AA P2 F3AA 60.4(7) . .
F1 P2 F3AA 90.7(6) 2_556 .
F1 P2 F3AA 89.3(6) . .
F3AA P2 F3AA 180.0 2_556 .
F3AA F2 P2 79.4(19) . .
F3AA F2 F3 136(3) . 2_556
P2 F2 F3 59.2(7) . 2_556
F4AA F3 P2 74.4(13) . .
F4AA F3 F2 126.3(18) . 2_556
P2 F3 F2 58.9(7) . 2_556
F4 P3 F4 180.0 2_656 .
F4 P3 F5 93.6(4) 2_656 2_656
F4 P3 F5 86.4(4) . 2_656
F4 P3 F5 86.4(4) 2_656 .
F4 P3 F5 93.6(4) . .
F5 P3 F5 180.0 2_656 .
F4 P3 F6 90.5(3) 2_656 2_656
F4 P3 F6 89.5(3) . 2_656
F5 P3 F6 91.3(3) 2_656 2_656
F5 P3 F6 88.7(3) . 2_656
F4 P3 F6 89.5(3) 2_656 .
F4 P3 F6 90.5(3) . .
F5 P3 F6 88.7(3) 2_656 .
F5 P3 F6 91.3(3) . .
F6 P3 F6 180.0 2_656 .
C36 C37 H37A 109.5 . .
C36 C37 H37B 109.5 . .
H37A C37 H37B 109.5 . .
C36 C37 H37C 109.5 . .
H37A C37 H37C 109.5 . .
H37B C37 H37C 109.5 . .
N7 C36 C37 178.5(13) . .
C40 O2 C39 107(2) . .
O2 C39 C38 114.6(15) . .
O2 C39 H39A 108.6 . .
C38 C39 H39A 108.6 . .
O2 C39 H39B 108.6 . .
C38 C39 H39B 108.6 . .
H39A C39 H39B 107.6 . .
F8 F0AA F1AA 116(2) . .
F8 F0AA P4 66.9(14) . .
F1AA F0AA P4 61.8(11) . .
F7 F1AA F0AA 116(3) . .
F7 F1AA P4 62(2) . .
F0AA F1AA P4 61.3(11) . .
F10 F2AA P4 63.1(5) . .
F10 F2AA F8 95.7(10) . .
P4 F2AA F8 59.5(5) . .
F2 F3AA F4AA 131(2) . .
F2 F3AA P2 72.1(17) . .
F4AA F3AA P2 58.6(7) . .
F3 F4AA P2 73.4(14) . .
F3 F4AA F3AA 129.2(18) . .
P2 F4AA F3AA 61.0(6) . .
F11 F5AA F10 147(3) . .
F11 F5AA P4 79(2) . .
F10 F5AA P4 70.9(13) . .

loop_
_geom_bond_atom_site_label_1
_geom_bond_atom_site_label_2
_geom_bond_distance
_geom_bond_site_symmetry_2
C38 C39 1.407(16) .
C38 H38A 0.9600 .
C38 H38B 0.9600 .
C38 H38C 0.9600 .
C41 C40 1.515(18) .
C41 H41A 0.9600 .
C41 H41B 0.9600 .
C41 H41C 0.9600 .
C40 O2 1.08(3) .
C40 H40A 0.9700 .
C40 H40B 0.9700 .
Rh1 C8 1.902(4) .
Rh1 C10 1.907(4) .
Rh1 O1 2.030(2) .
Rh1 N6 2.202(3) .
Rh1 N1 2.218(3) .
Rh1 P1 2.4107(11) .
P1 C24 1.860(5) .
P1 C18 1.864(4) .
P1 C30 1.872(5) .
P4 F7 1.393(19) .
P4 F5AA 1.41(2) .
P4 F9 1.463(7) .
P4 F8 1.538(11) .
P4 F2AA 1.546(10) .
P4 F12 1.567(7) .
P4 F0AA 1.57(2) .
P4 F1AA 1.581(16) .
P4 F11 1.583(11) .
P4 F10 1.590(9) .
F10 F5AA 1.33(3) .
F10 F2AA 1.494(16) .
F11 F5AA 1.03(3) .
F11 F7 1.55(3) .
F7 F1AA 0.80(3) .
F8 F0AA 1.13(2) .
F8 F2AA 1.551(18) .
O1 O1 1.458(5) 2_655
N6 C13 1.337(5) .
N6 C17 1.342(5) .
N5 C10 1.343(5) .
N5 C12 1.396(6) .
N5 C13 1.406(5) .
N4 C10 1.339(5) .
N4 C11 1.389(6) .
N4 C9 1.443(6) .
N3 C8 1.336(5) .
N3 C7 1.392(6) .
N3 C9 1.455(7) .
N2 C8 1.351(6) .
N2 C6 1.392(6) .
N2 C5 1.416(6) .
N1 C1 1.332(6) .
N1 C5 1.344(6) .
C19 C20 1.519(7) .
C19 C18 1.541(6) .
C19 H19A 0.9700 .
C19 H19B 0.9700 .
C30 C35 1.525(7) .
C30 C31 1.538(6) .
C30 H30 0.9800 .
C13 C14 1.371(6) .
C18 C23 1.518(6) .
C18 H18 0.9800 .
C5 C4 1.377(7) .
C9 H9A 0.9700 .
C9 H9B 0.9700 .
C22 C21 1.506(8) .
C22 C23 1.532(7) .
C22 H22A 0.9700 .
C22 H22B 0.9700 .
C24 C29 1.531(6) .
C24 C25 1.539(6) .
C24 H24 0.9800 .
C25 C26 1.514(7) .
C25 H25A 0.9700 .
C25 H25B 0.9700 .
C12 C11 1.329(8) .
C12 H12 0.9300 .
C23 H23A 0.9700 .
C23 H23B 0.9700 .
C14 C15 1.376(8) .
C14 H14 0.9300 .
C17 C16 1.371(7) .
C17 H17 0.9300 .
C1 C2 1.371(7) .
C1 H1 0.9300 .
C11 H11 0.9300 .
C16 C15 1.368(8) .
C16 H16 0.9300 .
C4 C3 1.372(9) .
C4 H4 0.9300 .
C20 C21 1.505(8) .
C20 H20A 0.9700 .
C20 H20B 0.9700 .
C31 C32 1.535(8) .
C31 H31A 0.9700 .
C31 H31B 0.9700 .
C21 H21A 0.9700 .
C21 H21B 0.9700 .
C26 C27 1.518(8) .
C26 H26A 0.9700 .
C26 H26B 0.9700 .
C7 C6 1.312(8) .
C7 H7 0.9300 .
C15 H15 0.9300 .
C29 C28 1.528(8) .
C29 H29A 0.9700 .
C29 H29B 0.9700 .
C2 C3 1.356(10) .
C2 H2 0.9300 .
C35 C34 1.509(8) .
C35 H35A 0.9700 .
C35 H35B 0.9700 .
C6 H6 0.9300 .
C28 C27 1.524(9) .
C28 H28A 0.9700 .
C28 H28B 0.9700 .
C33 C34 1.518(9) .
C33 C32 1.533(10) .
C33 H33A 0.9700 .
C33 H33B 0.9700 .
C34 H34A 0.9700 .
C34 H34B 0.9700 .
C3 H3 0.9300 .
C27 H27A 0.9700 .
C27 H27B 0.9700 .
C32 H32A 0.9700 .
C32 H32B 0.9700 .
P2 F2 1.549(13) 2_556
P2 F2 1.549(13) .
P2 F3 1.553(13) .
P2 F3 1.553(13) 2_556
P2 F4AA 1.561(11) 2_556
P2 F4AA 1.561(11) .
P2 F1 1.586(4) 2_556
P2 F1 1.586(4) .
P2 F3AA 1.600(14) 2_556
P2 F3AA 1.600(14) .
F2 F3AA 0.776(17) .
F2 F3 1.60(2) 2_556
F3 F4AA 0.864(15) .
P3 F4 1.531(6) 2_656
P3 F4 1.531(6) .
P3 F5 1.539(5) 2_656
P3 F5 1.539(5) .
P3 F6 1.569(5) 2_656
P3 F6 1.569(5) .
C37 C36 1.436(14) .
C37 H37A 0.9600 .
C37 H37B 0.9600 .
C37 H37C 0.9600 .
N7 C36 1.134(13) .
O2 C39 1.283(19) .
C39 H39A 0.9700 .
C39 H39B 0.9700 .
F0AA F1AA 1.50(3) .
F3AA F4AA 1.59(2) .

loop_
_geom_torsion_atom_site_label_1
_geom_torsion_atom_site_label_2
_geom_torsion_atom_site_label_3
_geom_torsion_atom_site_label_4
_geom_torsion
_geom_torsion_site_symmetry_1
_geom_torsion_site_symmetry_4
F7 P4 F10 F5AA 42(3) . .
F9 P4 F10 F5AA 98.8(15) . .
F8 P4 F10 F5AA 171.4(16) . .
F2AA P4 F10 F5AA -136.8(16) . .
F12 P4 F10 F5AA -72.4(14) . .
F0AA P4 F10 F5AA -160.4(18) . .
F11 P4 F10 F5AA 9.2(17) . .
F7 P4 F10 F2AA 178(3) . .
F5AA P4 F10 F2AA 136.8(16) . .
F9 P4 F10 F2AA -124.4(8) . .
F8 P4 F10 F2AA -51.8(9) . .
F12 P4 F10 F2AA 64.3(7) . .
F0AA P4 F10 F2AA -23.6(15) . .
F11 P4 F10 F2AA 145.9(8) . .
F7 P4 F11 F5AA -173(3) . .
F9 P4 F11 F5AA -94(2) . .
F8 P4 F11 F5AA -112(3) . .
F2AA P4 F11 F5AA 30(3) . .
F12 P4 F11 F5AA 82(2) . .
F0AA P4 F11 F5AA 155(2) . .
F1AA P4 F11 F5AA 166(2) . .
F10 P4 F11 F5AA -11(2) . .
F5AA P4 F11 F7 173(3) . .
F9 P4 F11 F7 78.8(16) . .
F8 P4 F11 F7 61(4) . .
F2AA P4 F11 F7 -157.5(19) . .
F12 P4 F11 F7 -105.5(18) . .
F0AA P4 F11 F7 -32(3) . .
F1AA P4 F11 F7 -21(2) . .
F10 P4 F11 F7 161.3(18) . .
F5AA P4 F7 F1AA -139(4) . .
F9 P4 F7 F1AA 131(4) . .
F8 P4 F7 F1AA 62(4) . .
F2AA P4 F7 F1AA 5(7) . .
F12 P4 F7 F1AA -59(4) . .
F0AA P4 F7 F1AA 26(3) . .
F11 P4 F7 F1AA -134(4) . .
F10 P4 F7 F1AA -171.7(16) . .
F5AA P4 F7 F11 -4.8(19) . .
F9 P4 F7 F11 -95.0(12) . .
F8 P4 F7 F11 -163.6(11) . .
F2AA P4 F7 F11 140(3) . .
F12 P4 F7 F11 75.2(12) . .
F0AA P4 F7 F11 160.4(16) . .
F1AA P4 F7 F11 134(4) . .
F10 P4 F7 F11 -37(3) . .
F5AA F11 F7 F1AA 72(5) . .
P4 F11 F7 F1AA 65(4) . .
F5AA F11 F7 P4 7(3) . .
F7 P4 F8 F0AA -59(2) . .
F5AA P4 F8 F0AA 157(2) . .
F9 P4 F8 F0AA -133(2) . .
F2AA P4 F8 F0AA 97(2) . .
F12 P4 F8 F0AA 51(2) . .
F1AA P4 F8 F0AA -33(2) . .
F11 P4 F8 F0AA -114(3) . .
F10 P4 F8 F0AA 145.9(19) . .
F7 P4 F8 F2AA -156.1(18) . .
F5AA P4 F8 F2AA 61(2) . .
F9 P4 F8 F2AA 130.6(11) . .
F12 P4 F8 F2AA -45.7(11) . .
F0AA P4 F8 F2AA -97(2) . .
F1AA P4 F8 F2AA -129.4(11) . .
F11 P4 F8 F2AA 150(3) . .
F10 P4 F8 F2AA 49.2(8) . .
C11 N4 C10 N5 0.5(4) . .
C9 N4 C10 N5 175.7(4) . .
C11 N4 C10 Rh1 170.5(3) . .
C9 N4 C10 Rh1 -14.3(6) . .
C12 N5 C10 N4 -0.3(4) . .
C13 N5 C10 N4 174.1(3) . .
C12 N5 C10 Rh1 -171.8(3) . .
C13 N5 C10 Rh1 2.6(5) . .
C24 P1 C30 C35 43.2(4) . .
C18 P1 C30 C35 154.9(3) . .
Rh1 P1 C30 C35 -76.1(3) . .
C24 P1 C30 C31 -85.3(4) . .
C18 P1 C30 C31 26.5(5) . .
Rh1 P1 C30 C31 155.4(4) . .
C17 N6 C13 C14 5.5(6) . .
Rh1 N6 C13 C14 -180.0(3) . .
C17 N6 C13 N5 -175.9(3) . .
Rh1 N6 C13 N5 -1.4(4) . .
C10 N5 C13 N6 -0.5(5) . .
C12 N5 C13 N6 172.1(4) . .
C10 N5 C13 C14 178.1(4) . .
C12 N5 C13 C14 -9.3(7) . .
C20 C19 C18 C23 -51.4(6) . .
C20 C19 C18 P1 -179.4(4) . .
C24 P1 C18 C23 175.0(3) . .
C30 P1 C18 C23 64.3(4) . .
Rh1 P1 C18 C23 -59.2(4) . .
C24 P1 C18 C19 -57.8(4) . .
C30 P1 C18 C19 -168.5(3) . .
Rh1 P1 C18 C19 68.0(4) . .
C1 N1 C5 C4 -2.6(6) . .
Rh1 N1 C5 C4 -175.9(4) . .
C1 N1 C5 N2 177.5(4) . .
Rh1 N1 C5 N2 4.1(4) . .
C8 N2 C5 N1 -0.8(5) . .
C6 N2 C5 N1 -175.8(5) . .
C8 N2 C5 C4 179.3(4) . .
C6 N2 C5 C4 4.2(8) . .
C10 N4 C9 N3 28.6(6) . .
C11 N4 C9 N3 -157.0(4) . .
C8 N3 C9 N4 -28.4(6) . .
C7 N3 C9 N4 157.0(4) . .
C18 P1 C24 C29 -46.9(4) . .
C30 P1 C24 C29 63.0(4) . .
Rh1 P1 C24 C29 -177.8(3) . .
C18 P1 C24 C25 82.3(4) . .
C30 P1 C24 C25 -167.8(3) . .
Rh1 P1 C24 C25 -48.5(4) . .
C29 C24 C25 C26 -57.3(6) . .
P1 C24 C25 C26 170.7(4) . .
C10 N5 C12 C11 0.0(5) . .
C13 N5 C12 C11 -173.1(4) . .
C19 C18 C23 C22 52.6(5) . .
P1 C18 C23 C22 -178.3(4) . .
C21 C22 C23 C18 -56.2(6) . .
N6 C13 C14 C15 -3.2(7) . .
N5 C13 C14 C15 178.4(4) . .
C13 N6 C17 C16 -3.7(6) . .
Rh1 N6 C17 C16 -176.9(3) . .
C5 N1 C1 C2 2.8(7) . .
Rh1 N1 C1 C2 174.5(4) . .
N5 C12 C11 N4 0.3(5) . .
C10 N4 C11 C12 -0.5(5) . .
C9 N4 C11 C12 -175.7(4) . .
C7 N3 C8 N2 -1.5(5) . .
C9 N3 C8 N2 -176.8(4) . .
C7 N3 C8 Rh1 -170.7(3) . .
C9 N3 C8 Rh1 14.0(6) . .
C6 N2 C8 N3 1.5(5) . .
C5 N2 C8 N3 -174.7(3) . .
C6 N2 C8 Rh1 172.4(3) . .
C5 N2 C8 Rh1 -3.9(5) . .
N6 C17 C16 C15 -0.3(7) . .
N1 C5 C4 C3 1.0(8) . .
N2 C5 C4 C3 -179.1(5) . .
C18 C19 C20 C21 53.8(7) . .
C35 C30 C31 C32 59.3(6) . .
P1 C30 C31 C32 -170.5(5) . .
C19 C20 C21 C22 -56.7(6) . .
C23 C22 C21 C20 57.3(6) . .
C24 C25 C26 C27 58.0(7) . .
C8 N3 C7 C6 0.9(6) . .
C9 N3 C7 C6 176.2(5) . .
C17 C16 C15 C14 2.7(8) . .
C13 C14 C15 C16 -1.1(8) . .
C25 C24 C29 C28 56.3(6) . .
P1 C24 C29 C28 -172.7(4) . .
N1 C1 C2 C3 -1.5(9) . .
C31 C30 C35 C34 -61.0(6) . .
P1 C30 C35 C34 165.5(4) . .
N3 C7 C6 N2 0.1(6) . .
C8 N2 C6 C7 -1.0(6) . .
C5 N2 C6 C7 174.4(5) . .
C24 C29 C28 C27 -57.0(7) . .
C30 C35 C34 C33 59.0(7) . .
C32 C33 C34 C35 -55.6(8) . .
C1 C2 C3 C4 -0.3(10) . .
C5 C4 C3 C2 0.5(9) . .
C25 C26 C27 C28 -57.5(8) . .
C29 C28 C27 C26 57.2(8) . .
C34 C33 C32 C31 56.3(8) . .
C30 C31 C32 C33 -58.1(7) . .
F3 P2 F2 F3AA -16(2) . .
F3 P2 F2 F3AA 164(2) 2_556 .
F4AA P2 F2 F3AA 178(2) 2_556 .
F4AA P2 F2 F3AA -2(2) . .
F1 P2 F2 F3AA -96(2) 2_556 .
F1 P2 F2 F3AA 84(2) . .
F3AA P2 F2 F3AA 180.005(4) 2_556 .
F3 P2 F2 F3 180.000(2) . 2_556
F4AA P2 F2 F3 14.3(10) 2_556 2_556
F4AA P2 F2 F3 -165.7(10) . 2_556
F1 P2 F2 F3 99.9(7) 2_556 2_556
F1 P2 F2 F3 -80.1(7) . 2_556
F3AA P2 F2 F3 16(2) 2_556 2_556
F3AA P2 F2 F3 -164(2) . 2_556
F2 P2 F3 F4AA -152(2) 2_556 .
F2 P2 F3 F4AA 28(2) . .
F4AA P2 F3 F4AA 180.003(5) 2_556 .
F1 P2 F3 F4AA 110.5(19) 2_556 .
F1 P2 F3 F4AA -69.5(19) . .
F3AA P2 F3 F4AA -160.1(19) 2_556 .
F3AA P2 F3 F4AA 19.9(19) . .
F2 P2 F3 F2 180.001(3) . 2_556
F4AA P2 F3 F2 -28(2) 2_556 2_556
F4AA P2 F3 F2 152(2) . 2_556
F1 P2 F3 F2 -97.1(7) 2_556 2_556
F1 P2 F3 F2 82.9(7) . 2_556
F3AA P2 F3 F2 -7.7(11) 2_556 2_556
F3AA P2 F3 F2 172.3(11) . 2_556
C41 C40 O2 C39 -174(2) . .
C40 O2 C39 C38 -172(2) . .
P4 F8 F0AA F1AA 39.1(19) . .
F2AA F8 F0AA F1AA 99(2) . .
F2AA F8 F0AA P4 59.7(7) . .
F7 P4 F0AA F8 124(2) . .
F5AA P4 F0AA F8 -122(6) . .
F9 P4 F0AA F8 46.2(19) . .
F2AA P4 F0AA F8 -64.6(16) . .
F12 P4 F0AA F8 -135.6(18) . .
F1AA P4 F0AA F8 140(2) . .
F11 P4 F0AA F8 152.9(14) . .
F10 P4 F0AA F8 -44(2) . .
F7 P4 F0AA F1AA -15(2) . .
F5AA P4 F0AA F1AA 98(6) . .
F9 P4 F0AA F1AA -93.6(12) . .
F8 P4 F0AA F1AA -140(2) . .
F2AA P4 F0AA F1AA 155.6(14) . .
F12 P4 F0AA F1AA 84.6(11) . .
F11 P4 F0AA F1AA 13(2) . .
F10 P4 F0AA F1AA 176.1(10) . .
P4 F7 F1AA F0AA -30(4) . .
F11 F7 F1AA F0AA -85(5) . .
F11 F7 F1AA P4 -55(3) . .
F8 F0AA F1AA F7 -11(5) . .
P4 F0AA F1AA F7 31(4) . .
F8 F0AA F1AA P4 -41(2) . .
F5AA P4 F1AA F7 50(4) . .
F9 P4 F1AA F7 -49(4) . .
F8 P4 F1AA F7 -123(4) . .
F2AA P4 F1AA F7 -177(3) . .
F12 P4 F1AA F7 121(4) . .
F0AA P4 F1AA F7 -149(4) . .
F11 P4 F1AA F7 39(4) . .
F7 P4 F1AA F0AA 149(4) . .
F5AA P4 F1AA F0AA -161.2(17) . .
F9 P4 F1AA F0AA 99.2(13) . .
F8 P4 F1AA F0AA 26.0(15) . .
F2AA P4 F1AA F0AA -28.7(16) . .
F12 P4 F1AA F0AA -89.9(13) . .
F11 P4 F1AA F0AA -171.9(14) . .
F5AA F10 F2AA P4 36.5(13) . .
F5AA F10 F2AA F8 88.0(16) . .
P4 F10 F2AA F8 51.5(7) . .
F7 P4 F2AA F10 -178(4) . .
F5AA P4 F2AA F10 -33.1(13) . .
F9 P4 F2AA F10 63.0(8) . .
F8 P4 F2AA F10 115.4(11) . .
F12 P4 F2AA F10 -107.6(8) . .
F0AA P4 F2AA F10 160.3(12) . .
F1AA P4 F2AA F10 -174.8(10) . .
F11 P4 F2AA F10 -51.9(12) . .
F7 P4 F2AA F8 67(4) . .
F5AA P4 F2AA F8 -148.5(15) . .
F9 P4 F2AA F8 -52.4(11) . .
F12 P4 F2AA F8 137.0(12) . .
F0AA P4 F2AA F8 44.9(10) . .
F1AA P4 F2AA F8 69.8(12) . .
F11 P4 F2AA F8 -167.3(12) . .
F10 P4 F2AA F8 -115.4(11) . .
F0AA F8 F2AA F10 -123.7(18) . .
P4 F8 F2AA F10 -54.0(7) . .
F0AA F8 F2AA P4 -69.7(15) . .
P2 F2 F3AA F4AA 3(3) . .
F3 F2 F3AA F4AA 23(5) 2_556 .
F3 F2 F3AA P2 20(3) 2_556 .
F2 P2 F3AA F2 179.999(5) 2_556 .
F3 P2 F3AA F2 166(2) . .
F3 P2 F3AA F2 -14(2) 2_556 .
F4AA P2 F3AA F2 -2(2) 2_556 .
F4AA P2 F3AA F2 178(2) . .
F1 P2 F3AA F2 83(2) 2_556 .
F1 P2 F3AA F2 -97(2) . .
F2 P2 F3AA F4AA 2(2) 2_556 .
F2 P2 F3AA F4AA -178(2) . .
F3 P2 F3AA F4AA -12.0(10) . .
F3 P2 F3AA F4AA 168.0(10) 2_556 .
F4AA P2 F3AA F4AA 179.999(3) 2_556 .
F1 P2 F3AA F4AA -94.6(6) 2_556 .
F1 P2 F3AA F4AA 85.4(6) . .
F2 F3 F4AA P2 -29(2) 2_556 .
P2 F3 F4AA F3AA -26(2) . .
F2 F3 F4AA F3AA -56(4) 2_556 .
F2 P2 F4AA F3 24(2) 2_556 .
F2 P2 F4AA F3 -156(2) . .
F3 P2 F4AA F3 180.000(5) 2_556 .
F1 P2 F4AA F3 -68.7(19) 2_556 .
F1 P2 F4AA F3 111.3(19) . .
F3AA P2 F4AA F3 23(2) 2_556 .
F3AA P2 F4AA F3 -157(2) . .
F2 P2 F4AA F3AA -178.9(12) 2_556 .
F2 P2 F4AA F3AA 1.1(12) . .
F3 P2 F4AA F3AA 157(2) . .
F3 P2 F4AA F3AA -23(2) 2_556 .
F1 P2 F4AA F3AA 88.3(7) 2_556 .
F1 P2 F4AA F3AA -91.7(7) . .
F3AA P2 F4AA F3AA 179.997(3) 2_556 .
F2 F3AA F4AA F3 26(5) . .
P2 F3AA F4AA F3 29(3) . .
F2 F3AA F4AA P2 -3(3) . .
F7 F11 F5AA F10 19(7) . .
P4 F11 F5AA F10 25(5) . .
F7 F11 F5AA P4 -6(2) . .
F2AA F10 F5AA F11 -64(6) . .
P4 F10 F5AA F11 -27(5) . .
F2AA F10 F5AA P4 -37.9(12) . .
F7 P4 F5AA F11 7(3) . .
F9 P4 F5AA F11 86.9(19) . .
F8 P4 F5AA F11 151.0(18) . .
F2AA P4 F5AA F11 -159.0(18) . .
F12 P4 F5AA F11 -90.7(19) . .
F0AA P4 F5AA F11 -104(6) . .
F1AA P4 F5AA F11 -17(3) . .
F10 P4 F5AA F11 166(3) . .
F7 P4 F5AA F10 -158.9(18) . .
F9 P4 F5AA F10 -78.6(12) . .
F8 P4 F5AA F10 -15(3) . .
F2AA P4 F5AA F10 35.5(12) . .
F12 P4 F5AA F10 103.7(11) . .
F0AA P4 F5AA F10 90(6) . .
F1AA P4 F5AA F10 177.6(11) . .
F11 P4 F5AA F10 -166(3) . .
